data_4317113
loop_
_publ_author_name
'Zhaoping Ni'
'Matthew P. Shores'

_publ_section_title
;
 Supramolecular Effects on Anion-Dependent Spin-State Switching Properties
 in Heteroleptic Iron(II) Complexes
;
_journal_name_full 'Inorganic Chemistry'
_journal_page_first 10727
_journal_page_last 10735
_journal_paper_doi 10.1021/ic102004c
_journal_volume 49
_journal_year 2010
_chemical_formula_moiety '2(C22 H36 Fe N10), C O, 4(Br)'
_chemical_formula_sum 'C45 H72 Br4 Fe2 N20 O'
_chemical_formula_weight 1340.53
_chemical_name_systematic
; 
 ? 
;
_space_group_IT_number 14
_symmetry_cell_setting monoclinic
_symmetry_space_group_name_Hall '-P 2ybc'
_symmetry_space_group_name_H-M 'P 1 21/c 1'
_atom_sites_solution_hydrogens geom
_atom_sites_solution_primary direct
_atom_sites_solution_secondary difmap
_audit_creation_method 'Bruker SHELXTL'
_cell_angle_alpha 90.00
_cell_angle_beta 104.886(2)
_cell_angle_gamma 90.00
_cell_formula_units_Z 2
_cell_length_a 16.1436(14)
_cell_length_b 10.0387(9)
_cell_length_c 18.7854(16)
_cell_measurement_reflns_used 2221
_cell_measurement_temperature 296(2)
_cell_measurement_theta_max 20.098
_cell_measurement_theta_min 2.244
_cell_volume 2942.2(4)
_computing_cell_refinement 'Bruker SMART'
_computing_data_collection 'Bruker SMART'
_computing_data_reduction 'Bruker SAINT'
_computing_molecular_graphics 'Bruker SHELXTL'
_computing_publication_material 'Bruker SHELXTL'
_computing_structure_refinement 'Bruker SHELXTL'
_computing_structure_solution 'Bruker SHELXTL'
_diffrn_ambient_temperature 296(2)
_diffrn_measured_fraction_theta_full 0.999
_diffrn_measured_fraction_theta_max 0.999
_diffrn_measurement_device_type 'CCD area detector'
_diffrn_measurement_method 'phi and omega scans'
_diffrn_radiation_monochromator graphite
_diffrn_radiation_source 'fine-focus sealed tube'
_diffrn_radiation_type MoK\a
_diffrn_radiation_wavelength 0.71073
_diffrn_reflns_av_R_equivalents 0.1402
_diffrn_reflns_av_sigmaI/netI 0.1271
_diffrn_reflns_limit_h_max 18
_diffrn_reflns_limit_h_min -18
_diffrn_reflns_limit_k_max 11
_diffrn_reflns_limit_k_min -11
_diffrn_reflns_limit_l_max 22
_diffrn_reflns_limit_l_min -22
_diffrn_reflns_number 21482
_diffrn_reflns_theta_full 24.71
_diffrn_reflns_theta_max 24.71
_diffrn_reflns_theta_min 1.31
_exptl_absorpt_coefficient_mu 3.261
_exptl_absorpt_correction_T_max 0.528
_exptl_absorpt_correction_T_min 0.430
_exptl_absorpt_correction_type multi-scan
_exptl_absorpt_process_details 'SADABS, Bruker(2000)'
_exptl_crystal_colour orange-red
_exptl_crystal_density_diffrn 1.513
_exptl_crystal_density_method 'not measured'
_exptl_crystal_description block
_exptl_crystal_F_000 1364
_exptl_crystal_size_max 0.281
_exptl_crystal_size_mid 0.266
_exptl_crystal_size_min 0.208
_refine_diff_density_max 0.597
_refine_diff_density_min -0.444
_refine_diff_density_rms 0.077
_refine_ls_extinction_method none
_refine_ls_goodness_of_fit_ref 0.957
_refine_ls_hydrogen_treatment constr
_refine_ls_matrix_type full
_refine_ls_number_parameters 319
_refine_ls_number_reflns 5012
_refine_ls_number_restraints 1
_refine_ls_restrained_S_all 0.961
_refine_ls_R_factor_all 0.1182
_refine_ls_R_factor_gt 0.0481
_refine_ls_shift/su_max 0.000
_refine_ls_shift/su_mean 0.000
_refine_ls_structure_factor_coef Fsqd
_refine_ls_weighting_details 'calc w=1/[\s^2^(Fo^2^)+(0.0115P)^2^+0.0000P] where P=(Fo^2^+2Fc^2^)/3'
_refine_ls_weighting_scheme calc
_refine_ls_wR_factor_gt 0.0990
_refine_ls_wR_factor_ref 0.1100
_reflns_number_gt 2294
_reflns_number_total 5012
_reflns_threshold_expression >2sigma(I)
_cod_data_source_file ic102004c_si_002_2.cif
_cod_data_source_block 1b-RT
_cod_depositor_comments
;
The following automatic conversions were performed:

'_symmetry_cell_setting' value 'Monoclinic' changed to 'monoclinic'
according to the built-in table from CIF Core dictionary named
'cif_core.dic' version 2.4.1 from 2010-06-29.

Automatic conversion script
Id: cif_fix_values 1646 2011-03-28 12:23:43Z adriana 
;
_cod_original_sg_symbol_H-M 'P 1 21/c 1 '
_cod_database_code 4317113

loop_
_symmetry_equiv_pos_as_xyz
'x, y, z'
'-x, y+1/2, -z+1/2'
'-x, -y, -z'
'x, -y-1/2, z-1/2'

loop_
_atom_site_label
_atom_site_type_symbol
_atom_site_fract_x
_atom_site_fract_y
_atom_site_fract_z
_atom_site_U_iso_or_equiv
_atom_site_adp_type
_atom_site_occupancy
_atom_site_symmetry_multiplicity
_atom_site_calc_flag
_atom_site_refinement_flags
_atom_site_disorder_assembly
_atom_site_disorder_group
Fe1 Fe 0.24957(5) 0.82680(8) 0.31262(5) 0.0477(3) Uani 1 1 d . A .
N1 N 0.3791(3) 0.7782(5) 0.3695(3) 0.0527(14) Uani 1 1 d . A .
N2 N 0.4807(4) 0.6071(5) 0.3825(3) 0.099(2) Uani 1 1 d . . .
H2A H 0.4881 0.5254 0.3717 0.119 Uiso 0.64(2) 1 calc PR A 1
H2B H 0.5009 0.5452 0.3601 0.119 Uiso 0.36(2) 1 d PR A 2
N3 N 0.3834(3) 0.5060(5) 0.2491(3) 0.0695(16) Uani 1 1 d . A .
H3A H 0.4331 0.4746 0.2706 0.083 Uiso 1 1 calc R . .
N4 N 0.2740(3) 0.6492(4) 0.2596(3) 0.0559(14) Uani 1 1 d . A .
N5 N 0.1933(3) 0.7470(4) 0.3957(3) 0.0524(14) Uani 1 1 d . A .
N6 N 0.0649(3) 0.6870(5) 0.4242(3) 0.0753(17) Uani 1 1 d . B .
H6A H 0.0099 0.6850 0.4087 0.090 Uiso 1 1 calc R . .
N7 N -0.0208(3) 0.7950(6) 0.2895(3) 0.0860(19) Uani 1 1 d . . .
H7A H -0.0462 0.7847 0.3241 0.103 Uiso 0.64(2) 1 calc PR A 1
H7B H -0.0491 0.7503 0.3144 0.103 Uiso 0.36(2) 1 d PR A 2
N8 N 0.1128(3) 0.8321(5) 0.2651(3) 0.0544(14) Uani 1 1 d . . .
N9 N 0.2584(3) 1.0308(5) 0.3598(3) 0.0528(13) Uani 1 1 d . . .
N10 N 0.2890(3) 0.9549(4) 0.2317(2) 0.0540(13) Uani 1 1 d . . .
H10A H 0.3203 0.9072 0.2073 0.065 Uiso 1 1 calc R C .
H10B H 0.2424 0.9860 0.1986 0.065 Uiso 1 1 calc R . .
Br1 Br 0.14965(4) 0.19251(7) 0.10799(4) 0.0702(2) Uani 1 1 d . . .
Br2 Br 0.44469(4) 0.81609(7) 0.15630(5) 0.0840(3) Uani 1 1 d . . .
C1 C 0.4332(4) 0.8429(6) 0.4357(4) 0.080(2) Uani 1 1 d . . .
H1A H 0.4261 0.9386 0.4304 0.096 Uiso 0.64(2) 1 calc PR A 1
H1B H 0.4132 0.8162 0.4781 0.096 Uiso 0.64(2) 1 calc PR A 1
H1C H 0.3971 0.8702 0.4671 0.096 Uiso 0.36(2) 1 d PR A 2
H1D H 0.4585 0.9225 0.4209 0.096 Uiso 0.36(2) 1 d PR A 2
C2A C 0.5238(7) 0.8116(14) 0.4499(8) 0.078(5) Uiso 0.64(2) 1 d P A 1
H2C H 0.5502 0.8317 0.5013 0.093 Uiso 0.64(2) 1 calc PR A 1
H2D H 0.5485 0.8720 0.4207 0.093 Uiso 0.64(2) 1 calc PR A 1
C3A C 0.5489(8) 0.6771(13) 0.4358(9) 0.077(4) Uiso 0.64(2) 1 d P A 1
H3B H 0.5634 0.6276 0.4817 0.092 Uiso 0.64(2) 1 calc PR A 1
H3C H 0.5996 0.6810 0.4173 0.092 Uiso 0.64(2) 1 calc PR A 1
C2B C 0.5018(12) 0.752(2) 0.4802(12) 0.058(8) Uiso 0.36(2) 1 d P A 2
H2E H 0.5524 0.8074 0.4964 0.069 Uiso 0.36(2) 1 calc PR A 2
H2F H 0.4836 0.7307 0.5243 0.069 Uiso 0.36(2) 1 calc PR A 2
C3B C 0.5271(14) 0.648(2) 0.4608(13) 0.058(7) Uiso 0.36(2) 1 d P A 2
H3D H 0.5201 0.5783 0.4945 0.070 Uiso 0.36(2) 1 calc PR A 2
H3E H 0.5878 0.6563 0.4641 0.070 Uiso 0.36(2) 1 calc PR A 2
C4 C 0.4063(4) 0.6688(6) 0.3498(4) 0.0553(17) Uani 1 1 d . A .
C5 C 0.3505(4) 0.6036(6) 0.2814(4) 0.0504(17) Uani 1 1 d . . .
C6 C 0.3370(5) 0.4513(8) 0.1781(4) 0.105(3) Uani 1 1 d . . .
H6B H 0.3153 0.3636 0.1854 0.127 Uiso 1 1 calc R A .
H6C H 0.3759 0.4416 0.1468 0.127 Uiso 1 1 calc R . .
C7 C 0.2651(5) 0.5382(8) 0.1416(4) 0.107(3) Uani 1 1 d . A .
H7C H 0.2868 0.6129 0.1191 0.128 Uiso 1 1 calc R . .
H7D H 0.2258 0.4887 0.1029 0.128 Uiso 1 1 calc R . .
C8 C 0.2193(4) 0.5878(7) 0.1935(4) 0.081(2) Uani 1 1 d . . .
H8A H 0.1884 0.5144 0.2083 0.097 Uiso 1 1 calc R A .
H8B H 0.1774 0.6529 0.1687 0.097 Uiso 1 1 calc R . .
C9 C 0.2430(4) 0.6951(7) 0.4679(3) 0.072(2) Uani 1 1 d . . .
H9A H 0.2947 0.6532 0.4614 0.086 Uiso 0.649(18) 1 calc PR B 1
H9B H 0.2603 0.7697 0.5012 0.086 Uiso 0.649(18) 1 calc PR B 1
H9C H 0.2904 0.7543 0.4894 0.086 Uiso 0.351(18) 1 d PR B 2
H9D H 0.2661 0.6078 0.4619 0.086 Uiso 0.351(18) 1 d PR B 2
C10A C 0.1972(6) 0.5990(13) 0.5022(6) 0.065(4) Uiso 0.649(18) 1 d P B 1
H10C H 0.2271 0.5902 0.5538 0.078 Uiso 0.649(18) 1 calc PR B 1
H10D H 0.1984 0.5128 0.4791 0.078 Uiso 0.649(18) 1 calc PR B 1
C10B C 0.1748(12) 0.689(3) 0.5229(11) 0.064(8) Uiso 0.351(18) 1 d P B 2
H10E H 0.2030 0.6423 0.5678 0.077 Uiso 0.351(18) 1 calc PR B 2
H10F H 0.1642 0.7795 0.5366 0.077 Uiso 0.351(18) 1 calc PR B 2
C11 C 0.1056(5) 0.6356(8) 0.4967(4) 0.098(3) Uani 1 1 d . . .
H11A H 0.0747 0.5576 0.5064 0.117 Uiso 0.649(18) 1 calc PR B 1
H11B H 0.1035 0.7024 0.5335 0.117 Uiso 0.649(18) 1 calc PR B 1
H11C H 0.0692 0.6542 0.5293 0.117 Uiso 0.351(18) 1 d PR B 2
H11D H 0.1114 0.5397 0.4941 0.117 Uiso 0.351(18) 1 d PR B 2
C12 C 0.1112(4) 0.7379(6) 0.3803(3) 0.0497(16) Uani 1 1 d . . .
C13 C 0.0648(4) 0.7937(6) 0.3061(3) 0.0507(16) Uani 1 1 d . B .
C14A C -0.0714(7) 0.813(2) 0.2151(6) 0.069(4) Uiso 0.62(3) 1 d P C 1
H14A H -0.1005 0.8984 0.2110 0.082 Uiso 0.62(3) 1 calc PR C 1
H14B H -0.1145 0.7438 0.2029 0.082 Uiso 0.62(3) 1 calc PR C 1
C15A C -0.0157(7) 0.8085(18) 0.1609(6) 0.069(4) Uiso 0.62(3) 1 d P C 1
H15A H -0.0463 0.8483 0.1145 0.083 Uiso 0.62(3) 1 calc PR C 1
H15B H -0.0031 0.7166 0.1516 0.083 Uiso 0.62(3) 1 calc PR C 1
C14B C -0.0663(10) 0.884(3) 0.2228(10) 0.050(6) Uiso 0.38(3) 1 d P C 2
H14C H -0.1245 0.8528 0.2026 0.060 Uiso 0.38(3) 1 calc PR C 2
H14D H -0.0688 0.9752 0.2390 0.060 Uiso 0.38(3) 1 calc PR C 2
C15B C -0.0243(13) 0.879(4) 0.1724(12) 0.076(8) Uiso 0.38(3) 1 d P C 2
H15C H -0.0448 0.9517 0.1385 0.091 Uiso 0.38(3) 1 calc PR C 2
H15D H -0.0406 0.7970 0.1451 0.091 Uiso 0.38(3) 1 calc PR C 2
C16 C 0.0687(4) 0.8850(6) 0.1927(3) 0.071(2) Uani 1 1 d . C .
H16A H 0.1056 0.8768 0.1595 0.085 Uiso 0.62(3) 1 calc PR C 1
H16B H 0.0563 0.9788 0.1971 0.085 Uiso 0.62(3) 1 calc PR C 1
H16C H 0.0890 0.8363 0.1560 0.085 Uiso 0.38(3) 1 d PR C 2
H16D H 0.0859 0.9772 0.1904 0.085 Uiso 0.38(3) 1 d PR C 2
C17 C 0.2253(4) 1.0737(7) 0.4143(3) 0.0598(18) Uani 1 1 d . C .
H17A H 0.1940 1.0144 0.4351 0.072 Uiso 1 1 calc R . .
C18 C 0.2360(4) 1.2015(8) 0.4404(4) 0.072(2) Uani 1 1 d . . .
H18A H 0.2125 1.2281 0.4784 0.086 Uiso 1 1 calc R C .
C19 C 0.2814(4) 1.2893(7) 0.4099(4) 0.072(2) Uani 1 1 d . C .
H19A H 0.2888 1.3767 0.4268 0.087 Uiso 1 1 calc R . .
C20 C 0.3161(4) 1.2480(7) 0.3545(4) 0.065(2) Uani 1 1 d . . .
H20A H 0.3479 1.3063 0.3335 0.078 Uiso 1 1 calc R C .
C21 C 0.3032(4) 1.1199(7) 0.3307(3) 0.0497(17) Uani 1 1 d . C .
C22 C 0.3400(4) 1.0661(6) 0.2700(3) 0.0615(18) Uani 1 1 d . C .
H22A H 0.3414 1.1366 0.2350 0.074 Uiso 1 1 calc R . .
H22B H 0.3984 1.0366 0.2910 0.074 Uiso 1 1 calc R . .
O1 O 1.0000 1.0000 0.5000 0.246(6) Uiso 1 2 d SD . .
C23 C 0.9165(7) 0.966(2) 0.4917(13) 0.182(9) Uiso 0.50 1 d PD . .

loop_
_atom_site_aniso_label
_atom_site_aniso_U_11
_atom_site_aniso_U_22
_atom_site_aniso_U_33
_atom_site_aniso_U_23
_atom_site_aniso_U_13
_atom_site_aniso_U_12
Fe1 0.0471(5) 0.0557(6) 0.0404(5) 0.0013(5) 0.0114(4) 0.0043(5)
N1 0.052(3) 0.047(3) 0.053(4) -0.011(3) 0.003(3) 0.005(3)
N2 0.080(4) 0.079(4) 0.109(6) -0.042(4) -0.032(4) 0.029(4)
N3 0.075(4) 0.064(4) 0.065(4) -0.005(3) 0.011(4) 0.011(3)
N4 0.057(4) 0.062(4) 0.042(4) -0.006(3) 0.002(3) 0.006(3)
N5 0.051(3) 0.068(3) 0.032(3) 0.008(3) -0.001(3) 0.003(3)
N6 0.060(4) 0.114(5) 0.054(4) 0.036(4) 0.017(3) 0.006(3)
N7 0.053(4) 0.160(6) 0.043(4) 0.034(4) 0.008(3) -0.005(4)
N8 0.052(3) 0.077(4) 0.035(3) 0.018(3) 0.014(3) -0.001(3)
N9 0.054(3) 0.060(4) 0.048(4) -0.002(3) 0.020(3) 0.003(3)
N10 0.048(3) 0.068(3) 0.049(3) -0.001(3) 0.017(3) 0.006(3)
Br1 0.0720(5) 0.0735(5) 0.0745(5) 0.0022(4) 0.0360(4) 0.0044(4)
Br2 0.0692(5) 0.0717(5) 0.1235(7) -0.0139(5) 0.0475(5) -0.0185(4)
C1 0.070(5) 0.073(5) 0.085(6) -0.024(4) -0.002(4) 0.008(4)
C4 0.045(4) 0.058(5) 0.056(5) 0.004(4) 0.002(4) 0.005(4)
C5 0.064(5) 0.035(4) 0.053(5) -0.006(3) 0.016(4) -0.004(4)
C6 0.119(7) 0.113(7) 0.079(7) -0.045(6) 0.017(6) 0.016(6)
C7 0.125(8) 0.112(7) 0.066(6) -0.017(5) -0.007(6) -0.004(6)
C8 0.082(5) 0.106(6) 0.047(5) -0.020(4) 0.003(5) 0.002(5)
C9 0.068(4) 0.087(5) 0.055(5) 0.005(4) 0.004(4) 0.002(4)
C11 0.091(6) 0.144(7) 0.064(6) 0.039(5) 0.029(5) 0.003(6)
C12 0.061(5) 0.050(4) 0.036(4) -0.003(3) 0.009(4) 0.000(3)
C13 0.048(4) 0.065(4) 0.035(4) 0.004(3) 0.002(3) 0.002(4)
C16 0.061(5) 0.104(5) 0.049(5) 0.031(4) 0.016(4) 0.000(4)
C17 0.064(4) 0.065(5) 0.054(5) -0.008(4) 0.023(4) 0.012(4)
C18 0.058(5) 0.092(6) 0.060(5) -0.026(5) 0.007(4) 0.018(5)
C19 0.052(5) 0.071(6) 0.083(6) -0.032(5) -0.004(4) 0.008(4)
C20 0.058(5) 0.047(5) 0.083(6) 0.001(4) 0.006(4) -0.005(4)
C21 0.038(4) 0.059(5) 0.048(4) 0.000(4) 0.004(3) 0.009(3)
C22 0.060(4) 0.061(4) 0.067(5) 0.005(4) 0.024(4) 0.001(4)

loop_
_atom_type_symbol
_atom_type_description
_atom_type_scat_dispersion_real
_atom_type_scat_dispersion_imag
_atom_type_scat_source
C C 0.0033 0.0016 'International Tables Vol C Tables 4.2.6.8 and 6.1.1.4'
H H 0.0000 0.0000 'International Tables Vol C Tables 4.2.6.8 and 6.1.1.4'
N N 0.0061 0.0033 'International Tables Vol C Tables 4.2.6.8 and 6.1.1.4'
Fe Fe 0.3463 0.8444 'International Tables Vol C Tables 4.2.6.8 and 6.1.1.4'
Br Br -0.2901 2.4595 'International Tables Vol C Tables 4.2.6.8 and 6.1.1.4'
O O 0.0106 0.0060 'International Tables Vol C Tables 4.2.6.8 and 6.1.1.4'

loop_
_geom_angle_atom_site_label_1
_geom_angle_atom_site_label_2
_geom_angle_atom_site_label_3
_geom_angle
_geom_angle_site_symmetry_1
_geom_angle_site_symmetry_3
_geom_angle_publ_flag
N4 Fe1 N1 76.64(19) . . ?
N4 Fe1 N5 100.98(18) . . ?
N1 Fe1 N5 95.33(19) . . ?
N4 Fe1 N8 96.90(19) . . ?
N1 Fe1 N8 166.82(18) . . ?
N5 Fe1 N8 74.41(18) . . ?
N4 Fe1 N10 92.57(18) . . ?
N1 Fe1 N10 93.37(17) . . ?
N5 Fe1 N10 165.27(17) . . ?
N8 Fe1 N10 98.44(17) . . ?
N4 Fe1 N9 163.49(19) . . ?
N1 Fe1 N9 93.23(18) . . ?
N5 Fe1 N9 92.83(19) . . ?
N8 Fe1 N9 95.49(18) . . ?
N10 Fe1 N9 74.82(18) . . ?
C4 N1 C1 116.9(5) . . ?
C4 N1 Fe1 114.6(4) . . ?
C1 N1 Fe1 127.6(4) . . ?
C4 N2 C3A 121.0(7) . . ?
C4 N2 C3B 118.2(10) . . ?
C4 N2 H2A 119.5 . . ?
C3A N2 H2A 119.5 . . ?
C3B N2 H2A 114.9 . . ?
C4 N2 H2B 120.9 . . ?
C3A N2 H2B 111.6 . . ?
C3B N2 H2B 120.9 . . ?
C5 N3 C6 121.5(6) . . ?
C5 N3 H3A 119.3 . . ?
C6 N3 H3A 119.3 . . ?
C5 N4 C8 116.2(6) . . ?
C5 N4 Fe1 115.4(4) . . ?
C8 N4 Fe1 127.4(4) . . ?
C12 N5 C9 117.8(5) . . ?
C12 N5 Fe1 117.8(4) . . ?
C9 N5 Fe1 124.3(4) . . ?
C12 N6 C11 121.4(5) . . ?
C12 N6 H6A 119.3 . . ?
C11 N6 H6A 119.3 . . ?
C13 N7 C14A 121.5(7) . . ?
C13 N7 C14B 116.0(8) . . ?
C13 N7 H7A 119.2 . . ?
C14A N7 H7A 119.2 . . ?
C14B N7 H7A 117.3 . . ?
C13 N7 H7B 122.0 . . ?
C14A N7 H7B 110.4 . . ?
C14B N7 H7B 122.0 . . ?
C13 N8 C16 116.2(5) . . ?
C13 N8 Fe1 117.1(4) . . ?
C16 N8 Fe1 126.4(4) . . ?
C17 N9 C21 117.1(5) . . ?
C17 N9 Fe1 127.1(5) . . ?
C21 N9 Fe1 115.7(4) . . ?
C22 N10 Fe1 109.3(3) . . ?
C22 N10 H10A 109.8 . . ?
Fe1 N10 H10A 109.8 . . ?
C22 N10 H10B 109.8 . . ?
Fe1 N10 H10B 109.8 . . ?
H10A N10 H10B 108.3 . . ?
C2A C1 N1 114.2(7) . . ?
N1 C1 C2B 113.1(8) . . ?
C2A C1 H1A 108.7 . . ?
N1 C1 H1A 108.7 . . ?
C2B C1 H1A 134.9 . . ?
C2A C1 H1B 108.7 . . ?
N1 C1 H1B 108.7 . . ?
C2B C1 H1B 74.4 . . ?
H1A C1 H1B 107.6 . . ?
C2A C1 H1C 133.1 . . ?
N1 C1 H1C 108.7 . . ?
C2B C1 H1C 107.7 . . ?
H1A C1 H1C 73.1 . . ?
C2A C1 H1D 75.7 . . ?
N1 C1 H1D 108.8 . . ?
C2B C1 H1D 110.7 . . ?
H1B C1 H1D 135.7 . . ?
H1C C1 H1D 107.7 . . ?
C1 C2A C3A 118.9(9) . . ?
C3A C2A H1D 143.9 . . ?
C1 C2A H2C 107.6 . . ?
C3A C2A H2C 107.6 . . ?
H1D C2A H2C 106.8 . . ?
C1 C2A H2D 107.6 . . ?
C3A C2A H2D 107.6 . . ?
H1D C2A H2D 72.0 . . ?
H2C C2A H2D 107.0 . . ?
C2A C3A N2 112.0(9) . . ?
C2A C3A H3B 109.2 . . ?
N2 C3A H3B 109.2 . . ?
C2A C3A H3C 109.2 . . ?
N2 C3A H3C 109.2 . . ?
H3B C3A H3C 107.9 . . ?
C3B C2B C1 127.5(17) . . ?
C3B C2B H2E 105.4 . . ?
C1 C2B H2E 105.4 . . ?
C3B C2B H2F 105.4 . . ?
C1 C2B H2F 105.4 . . ?
H2E C2B H2F 106.0 . . ?
C2B C3B N2 113.8(16) . . ?
C2B C3B H3D 108.8 . . ?
N2 C3B H3D 108.8 . . ?
C2B C3B H3E 108.8 . . ?
N2 C3B H3E 108.8 . . ?
H3D C3B H3E 107.7 . . ?
N1 C4 N2 126.6(6) . . ?
N1 C4 C5 116.5(6) . . ?
N2 C4 C5 116.9(6) . . ?
N4 C5 N3 125.5(6) . . ?
N4 C5 C4 115.5(6) . . ?
N3 C5 C4 119.0(6) . . ?
N3 C6 C7 111.1(6) . . ?
N3 C6 H6B 109.4 . . ?
C7 C6 H6B 109.4 . . ?
N3 C6 H6C 109.4 . . ?
C7 C6 H6C 109.4 . . ?
H6B C6 H6C 108.0 . . ?
C8 C7 C6 111.5(7) . . ?
C8 C7 H7C 109.3 . . ?
C6 C7 H7C 109.3 . . ?
C8 C7 H7D 109.3 . . ?
C6 C7 H7D 109.3 . . ?
H7C C7 H7D 108.0 . . ?
C7 C8 N4 114.5(6) . . ?
C7 C8 H8A 108.6 . . ?
N4 C8 H8A 108.6 . . ?
C7 C8 H8B 108.6 . . ?
N4 C8 H8B 108.6 . . ?
H8A C8 H8B 107.6 . . ?
C10A C9 N5 114.7(6) . . ?
N5 C9 C10B 106.6(8) . . ?
C10A C9 H9A 108.6 . . ?
N5 C9 H9A 108.6 . . ?
C10B C9 H9A 141.0 . . ?
C10A C9 H9B 108.6 . . ?
N5 C9 H9B 108.6 . . ?
C10B C9 H9B 76.0 . . ?
H9A C9 H9B 107.6 . . ?
C10A C9 H9C 130.9 . . ?
N5 C9 H9C 110.5 . . ?
C10B C9 H9C 109.5 . . ?
H9A C9 H9C 72.9 . . ?
C10A C9 H9D 73.0 . . ?
N5 C9 H9D 110.2 . . ?
C10B C9 H9D 111.5 . . ?
H9B C9 H9D 135.8 . . ?
H9C C9 H9D 108.5 . . ?
C9 C10A C11 114.2(9) . . ?
C11 C10A H9D 142.7 . . ?
C9 C10A H10C 108.7 . . ?
C11 C10A H10C 108.7 . . ?
H9D C10A H10C 105.4 . . ?
C9 C10A H10D 108.7 . . ?
C11 C10A H10D 108.7 . . ?
H9D C10A H10D 74.0 . . ?
H10C C10A H10D 107.6 . . ?
C9 C10A H11D 141.9 . . ?
H9D C10A H11D 140.2 . . ?
H10C C10A H11D 106.2 . . ?
H10D C10A H11D 73.8 . . ?
C11 C10B C9 116.0(16) . . ?
C11 C10B H10E 108.3 . . ?
C9 C10B H10E 108.3 . . ?
C11 C10B H10F 108.3 . . ?
C9 C10B H10F 108.3 . . ?
H10E C10B H10F 107.4 . . ?
C10B C11 N6 111.7(11) . . ?
C10B C11 C10A 45.5(11) . . ?
N6 C11 C10A 110.7(7) . . ?
C10B C11 H11A 137.6 . . ?
N6 C11 H11A 109.5 . . ?
C10A C11 H11A 109.5 . . ?
C10B C11 H11B 66.7 . . ?
N6 C11 H11B 109.5 . . ?
C10A C11 H11B 109.5 . . ?
H11A C11 H11B 108.1 . . ?
C10B C11 H11C 107.4 . . ?
N6 C11 H11C 108.9 . . ?
C10A C11 H11C 138.5 . . ?
H11A C11 H11C 67.2 . . ?
C10B C11 H11D 111.5 . . ?
N6 C11 H11D 109.5 . . ?
C10A C11 H11D 69.7 . . ?
H11B C11 H11D 138.0 . . ?
H11C C11 H11D 107.8 . . ?
N5 C12 N6 126.3(6) . . ?
N5 C12 C13 114.8(6) . . ?
N6 C12 C13 118.9(6) . . ?
N8 C13 N7 127.2(6) . . ?
N8 C13 C12 115.6(6) . . ?
N7 C13 C12 117.2(6) . . ?
N7 C14A C15A 111.2(9) . . ?
N7 C14A H14A 109.4 . . ?
C15A C14A H14A 109.4 . . ?
N7 C14A H14B 109.4 . . ?
C15A C14A H14B 109.4 . . ?
H14A C14A H14B 108.0 . . ?
C14A C15A C16 109.8(9) . . ?
C14A C15A H15A 109.7 . . ?
C16 C15A H15A 109.7 . . ?
C14A C15A H15B 109.7 . . ?
C16 C15A H15B 109.7 . . ?
H15A C15A H15B 108.2 . . ?
C15B C14B N7 109.7(15) . . ?
C15B C14B H14C 109.7 . . ?
N7 C14B H14C 109.7 . . ?
C15B C14B H14D 109.7 . . ?
N7 C14B H14D 109.7 . . ?
H14C C14B H14D 108.2 . . ?
C14B C15B C16 120.3(18) . . ?
C14B C15B H15C 107.3 . . ?
C16 C15B H15C 107.3 . . ?
C14B C15B H15D 107.3 . . ?
C16 C15B H15D 107.3 . . ?
H15C C15B H15D 106.9 . . ?
C15B C16 N8 116.9(10) . . ?
N8 C16 C15A 110.4(6) . . ?
C15B C16 H16A 126.2 . . ?
N8 C16 H16A 109.6 . . ?
C15A C16 H16A 109.6 . . ?
C15B C16 H16B 80.9 . . ?
N8 C16 H16B 109.6 . . ?
C15A C16 H16B 109.6 . . ?
H16A C16 H16B 108.1 . . ?
C15B C16 H16C 107.9 . . ?
N8 C16 H16C 107.9 . . ?
C15A C16 H16C 84.2 . . ?
H16B C16 H16C 131.7 . . ?
C15B C16 H16D 108.4 . . ?
N8 C16 H16D 108.2 . . ?
C15A C16 H16D 133.7 . . ?
H16A C16 H16D 79.8 . . ?
H16C C16 H16D 107.3 . . ?
N9 C17 C18 122.4(6) . . ?
N9 C17 H17A 118.8 . . ?
C18 C17 H17A 118.8 . . ?
C19 C18 C17 119.2(7) . . ?
C19 C18 H18A 120.4 . . ?
C17 C18 H18A 120.4 . . ?
C18 C19 C20 119.6(7) . . ?
C18 C19 H19A 120.2 . . ?
C20 C19 H19A 120.2 . . ?
C21 C20 C19 118.5(7) . . ?
C21 C20 H20A 120.7 . . ?
C19 C20 H20A 120.7 . . ?
N9 C21 C20 123.1(6) . . ?
N9 C21 C22 115.0(6) . . ?
C20 C21 C22 121.9(7) . . ?
N10 C22 C21 111.3(5) . . ?
N10 C22 H22A 109.4 . . ?
C21 C22 H22A 109.4 . . ?
N10 C22 H22B 109.4 . . ?
C21 C22 H22B 109.4 . . ?
H22A C22 H22B 108.0 . . ?
C23 O1 C23 179.998(2) . 3_776 ?

loop_
_geom_bond_atom_site_label_1
_geom_bond_atom_site_label_2
_geom_bond_distance
_geom_bond_site_symmetry_2
_geom_bond_publ_flag
Fe1 N4 2.128(5) . ?
Fe1 N1 2.146(5) . ?
Fe1 N5 2.152(5) . ?
Fe1 N8 2.160(5) . ?
Fe1 N10 2.207(4) . ?
Fe1 N9 2.222(5) . ?
N1 C4 1.273(6) . ?
N1 C1 1.473(7) . ?
N2 C4 1.350(7) . ?
N2 C3A 1.465(12) . ?
N2 C3B 1.53(2) . ?
N2 H2A 0.8600 . ?
N2 H2B 0.8600 . ?
N3 C5 1.332(7) . ?
N3 C6 1.459(7) . ?
N3 H3A 0.8600 . ?
N4 C5 1.282(7) . ?
N4 C8 1.462(7) . ?
N5 C12 1.285(7) . ?
N5 C9 1.481(7) . ?
N6 C12 1.347(7) . ?
N6 C11 1.447(7) . ?
N6 H6A 0.8600 . ?
N7 C13 1.336(7) . ?
N7 C14A 1.438(11) . ?
N7 C14B 1.560(18) . ?
N7 H7A 0.8600 . ?
N7 H7B 0.8600 . ?
N8 C13 1.283(7) . ?
N8 C16 1.463(7) . ?
N9 C17 1.341(7) . ?
N9 C21 1.352(7) . ?
N10 C22 1.462(6) . ?
N10 H10A 0.9000 . ?
N10 H10B 0.9000 . ?
C1 C2A 1.452(11) . ?
C1 C2B 1.511(19) . ?
C1 H1A 0.9700 . ?
C1 H1B 0.9700 . ?
C1 H1C 0.9700 . ?
C1 H1D 0.9700 . ?
C2A C3A 1.453(14) . ?
C2A H2C 0.9700 . ?
C2A H2D 0.9700 . ?
C3A H3B 0.9700 . ?
C3A H3C 0.9700 . ?
C2B C3B 1.21(2) . ?
C2B H2E 0.9700 . ?
C2B H2F 0.9700 . ?
C3B H3D 0.9700 . ?
C3B H3E 0.9700 . ?
C4 C5 1.516(8) . ?
C6 C7 1.474(9) . ?
C6 H6B 0.9700 . ?
C6 H6C 0.9700 . ?
C7 C8 1.454(9) . ?
C7 H7C 0.9700 . ?
C7 H7D 0.9700 . ?
C8 H8A 0.9700 . ?
C8 H8B 0.9700 . ?
C9 C10A 1.463(11) . ?
C9 C10B 1.70(2) . ?
C9 H9A 0.9700 . ?
C9 H9B 0.9700 . ?
C9 H9C 0.9700 . ?
C9 H9D 0.9700 . ?
C10A C11 1.501(13) . ?
C10A H10C 0.9700 . ?
C10A H10D 0.9700 . ?
C10B C11 1.223(17) . ?
C10B H10E 0.9700 . ?
C10B H10F 0.9700 . ?
C11 H11A 0.9700 . ?
C11 H11B 0.9700 . ?
C11 H11C 0.9700 . ?
C11 H11D 0.9700 . ?
C12 C13 1.511(8) . ?
C14A C15A 1.522(16) . ?
C14A H14A 0.9700 . ?
C14A H14B 0.9700 . ?
C15A C16 1.546(13) . ?
C15A H15A 0.9700 . ?
C15A H15B 0.9700 . ?
C14B C15B 1.30(2) . ?
C14B H14C 0.9700 . ?
C14B H14D 0.9700 . ?
C15B C16 1.453(19) . ?
C15B H15C 0.9700 . ?
C15B H15D 0.9700 . ?
C16 H16A 0.9700 . ?
C16 H16B 0.9700 . ?
C16 H16C 0.9700 . ?
C16 H16D 0.9700 . ?
C17 C18 1.368(8) . ?
C17 H17A 0.9300 . ?
C18 C19 1.363(9) . ?
C18 H18A 0.9300 . ?
C19 C20 1.368(9) . ?
C19 H19A 0.9300 . ?
C20 C21 1.360(7) . ?
C20 H20A 0.9300 . ?
C21 C22 1.514(8) . ?
C22 H22A 0.9700 . ?
C22 H22B 0.9700 . ?
O1 C23 1.360(10) . ?
O1 C23 1.360(10) 3_776 ?

loop_
_geom_hbond_atom_site_label_D
_geom_hbond_atom_site_label_H
_geom_hbond_atom_site_label_A
_geom_hbond_distance_DH
_geom_hbond_distance_HA
_geom_hbond_distance_DA
_geom_hbond_angle_DHA
_geom_hbond_site_symmetry_A
N2 H2A Br2 0.86 2.48 3.311(5) 162.1 2_645
N3 H3A Br2 0.86 2.63 3.459(5) 162.0 2_645
N6 H6A Br1 0.86 2.51 3.360(5) 167.5 2
N7 H7B Br1 0.86 2.51 3.339(5) 161.7 2
N10 H10A Br2 0.90 2.60 3.476(4) 163.6 .
N10 H10B Br1 0.90 2.85 3.670(4) 152.0 1_565
